data_7711156
loop_
_publ_author_name
'Svensson Grape, Erik'
'Rooth, Victoria'
'Smolders, Simon'
'Thiriez, Ambre'
'Takki, Sofia'
'De Vos, Dirk'
'Willhammar, Tom'
'Inge, A. Ken'

_publ_section_title
;
 Bismuth gallate coordination networks inspired by an active
 pharmaceutical ingredient
;
_journal_name_full 'Dalton Transactions'
_journal_paper_doi 10.1039/D2DT02260E
_journal_year 2022
_chemical_formula_sum 'C9 H9 Bi O6'
_chemical_formula_weight 422.15
_space_group_crystal_system orthorhombic
_space_group_IT_number 19
_space_group_name_Hall 'P 2ac 2ab'
_space_group_name_H-M_alt 'P 21 21 21'
_atom_sites_solution_hydrogens geom
_audit_creation_method SHELXL-2018/1
_audit_update_record
;
2022-08-16 deposited with the CCDC.	2022-08-29 downloaded from the CCDC.
;
_cell_angle_alpha 90
_cell_angle_beta 90
_cell_angle_gamma 90
_cell_formula_units_Z 4
_cell_length_a 7.89(4)
_cell_length_b 8.61(4)
_cell_length_c 17.38(9)
_cell_measurement_reflns_used 16554
_cell_measurement_temperature 293(2)
_cell_measurement_theta_max 0.898
_cell_measurement_theta_min 0.083
_cell_volume 1181(10)
_computing_cell_refinement
;
Kabsch, W. (2010). XDS. Acta Crystallographica Section D:
Biological Crystallography, 66(2), 125-132.
;
_computing_data_collection
;
Stef Smeets, Bin Wang, Magdalena O. Cichocka, Jonas Angstrom, Wei Wan.
(2018, April 11). Instamatic (Version 0.6). Zenodo.
http://doi.org/10.5281/zenodo.1217026
;
_computing_data_reduction
;
Kabsch, W. (2010). XDS. Acta Crystallographica Section D:
Biological Crystallography, 66(2), 125-132.
;
_computing_structure_refinement 'SHELXL-2018/1 (Sheldrick, 2018)'
_computing_structure_solution 'SHELXT 2014/5 (Sheldrick, 2014)'
_diffrn_ambient_temperature 293(2)
_diffrn_measured_fraction_theta_full 1.000
_diffrn_measured_fraction_theta_max 0.996
_diffrn_measurement_device_type 'JEOL JEM-2100 LaB6'
_diffrn_measurement_method 'continuous rotation'
_diffrn_radiation_type electron
_diffrn_radiation_wavelength 0.0251
_diffrn_reflns_av_R_equivalents 0.2110
_diffrn_reflns_av_unetI/netI 0.1234
_diffrn_reflns_Laue_measured_fraction_full 1.000
_diffrn_reflns_Laue_measured_fraction_max 0.996
_diffrn_reflns_limit_h_max 9
_diffrn_reflns_limit_h_min -9
_diffrn_reflns_limit_k_max 10
_diffrn_reflns_limit_k_min -10
_diffrn_reflns_limit_l_max 21
_diffrn_reflns_limit_l_min -21
_diffrn_reflns_number 16554
_diffrn_reflns_point_group_measured_fraction_full 1.000
_diffrn_reflns_point_group_measured_fraction_max 0.994
_diffrn_reflns_theta_full 0.863
_diffrn_reflns_theta_max 0.898
_diffrn_reflns_theta_min 0.083
_exptl_absorpt_coefficient_mu 0.000
_exptl_crystal_colour yellow
_exptl_crystal_density_diffrn 2.375
_exptl_crystal_description rod
_exptl_crystal_F_000 209
_refine_diff_density_max 0.521
_refine_diff_density_min -0.649
_refine_diff_density_rms 0.094
_refine_ls_abs_structure_details
;
 All f" are zero, so absolute structure could not be determined
;
_refine_ls_extinction_method none
_refine_ls_goodness_of_fit_ref 1.281
_refine_ls_hydrogen_treatment constr
_refine_ls_matrix_type full
_refine_ls_number_parameters 147
_refine_ls_number_reflns 2396
_refine_ls_number_restraints 168
_refine_ls_restrained_S_all 1.250
_refine_ls_R_factor_all 0.1431
_refine_ls_R_factor_gt 0.1409
_refine_ls_shift/su_max 0.000
_refine_ls_shift/su_mean 0.000
_refine_ls_structure_factor_coef Fsqd
_refine_ls_weighting_details 'w=1/[\s^2^(Fo^2^)+(0.1173P)^2^+1.4141P] where P=(Fo^2^+2Fc^2^)/3'
_refine_ls_weighting_scheme calc
_refine_ls_wR_factor_gt 0.3432
_refine_ls_wR_factor_ref 0.3442
_reflns_Friedel_coverage 0.705
_reflns_Friedel_fraction_full 0.999
_reflns_Friedel_fraction_max 0.991
_reflns_number_gt 2337
_reflns_number_total 2396
_reflns_threshold_expression 'I > 2\s(I)'
_cod_data_source_file d2dt02260e2.cif
_cod_data_source_block 1EtOH
_cod_database_code 7711156
_shelx_shelxl_version_number 2018/1
_shelx_space_group_comment
;
The symmetry employed for this shelxl refinement is uniquely defined
by the following loop, which should always be used as a source of
symmetry information in preference to the above space-group names.
They are only intended as comments.
;

loop_
_space_group_symop_operation_xyz
'x, y, z'
'-x+1/2, -y, z+1/2'
'-x, y+1/2, -z+1/2'
'x+1/2, -y+1/2, -z'

loop_
_atom_site_label
_atom_site_type_symbol
_atom_site_fract_x
_atom_site_fract_y
_atom_site_fract_z
_atom_site_U_iso_or_equiv
_atom_site_adp_type
_atom_site_occupancy
_atom_site_site_symmetry_order
_atom_site_calc_flag
_atom_site_refinement_flags_posn
_atom_site_refinement_flags_adp
_atom_site_refinement_flags_occupancy
_atom_site_disorder_assembly
_atom_site_disorder_group
Bi1 Bi 0.3364(3) 0.2921(3) 0.46771(13) 0.0204(13) Uani 1 1 d . U . . .
O1 O 0.230(3) -0.088(3) 0.8902(11) 0.048(5) Uani 1 1 d . U . . .
O2 O -0.023(3) -0.050(3) 0.8206(13) 0.056(5) Uani 1 1 d . U . . .
O3 O 0.1811(17) 0.1736(18) 0.5536(8) 0.0221(17) Uani 1 1 d . U . . .
O4 O 0.5282(17) 0.153(2) 0.5525(8) 0.0221(17) Uani 1 1 d . U . . .
O5 O 0.7032(18) 0.024(2) 0.6811(9) 0.026(2) Uani 1 1 d . U . . .
H5 H 0.739462 -0.017059 0.720310 0.040 Uiso 1 1 calc R U . . .
O6 O 0.292(4) 0.498(3) 0.5794(13) 0.062(6) Uani 1 1 d . U . . .
H6 H 0.244525 0.461167 0.624933 0.075 Uiso 1 1 calc R U . . .
C1 C 0.146(3) -0.046(3) 0.8256(13) 0.041(6) Uani 1 1 d . . . . .
C2 C 0.248(3) 0.001(3) 0.7537(12) 0.037(6) Uani 1 1 d . . . . .
C3 C 0.169(2) 0.058(2) 0.6865(10) 0.0233(18) Uani 1 1 d . U . . .
H3 H 0.051397 0.062758 0.685831 0.028 Uiso 1 1 calc R U . . .
C4 C 0.256(2) 0.107(3) 0.6210(11) 0.0225(17) Uani 1 1 d . U . . .
C5 C 0.433(2) 0.105(3) 0.6192(11) 0.0228(16) Uani 1 1 d . U . . .
C6 C 0.533(2) 0.036(3) 0.6854(10) 0.0230(18) Uani 1 1 d . U . . .
C7 C 0.431(2) -0.009(3) 0.7551(11) 0.0234(18) Uani 1 1 d . U . . .
H7 H 0.486434 -0.043427 0.799237 0.028 Uiso 1 1 calc R U . . .
C8 C 0.335(5) 0.663(4) 0.5764(17) 0.076(7) Uani 1 1 d . U . . .
H8A H 0.412790 0.687931 0.617793 0.091 Uiso 1 1 calc R U . . .
H8B H 0.232955 0.724506 0.583596 0.091 Uiso 1 1 calc R U . . .
C9 C 0.415(6) 0.705(5) 0.500(2) 0.112(11) Uani 1 1 d . U . . .
H9A H 0.442365 0.813404 0.499452 0.168 Uiso 1 1 calc R U . . .
H9B H 0.517274 0.645264 0.493285 0.168 Uiso 1 1 calc R U . . .
H9C H 0.337693 0.681788 0.459137 0.168 Uiso 1 1 calc R U . . .

loop_
_atom_site_aniso_label
_atom_site_aniso_U_11
_atom_site_aniso_U_22
_atom_site_aniso_U_33
_atom_site_aniso_U_23
_atom_site_aniso_U_13
_atom_site_aniso_U_12
Bi1 0.0113(14) 0.0359(17) 0.0140(15) 0.0042(11) -0.0016(9) 0.0028(10)
O1 0.050(10) 0.067(13) 0.026(8) 0.028(9) 0.009(7) -0.007(9)
O2 0.044(10) 0.077(13) 0.046(10) 0.025(10) 0.017(8) -0.006(10)
O3 0.013(2) 0.038(2) 0.016(2) 0.007(2) -0.0031(19) 0.004(2)
O4 0.013(2) 0.038(2) 0.016(2) 0.008(2) -0.0033(19) 0.005(2)
O5 0.016(4) 0.043(4) 0.020(4) 0.010(3) -0.004(3) 0.003(3)
O6 0.087(15) 0.060(12) 0.041(10) -0.037(10) 0.010(10) -0.027(11)
C1 0.031(12) 0.059(16) 0.034(12) 0.012(11) 0.000(11) 0.001(12)
C2 0.020(11) 0.073(18) 0.019(10) 0.008(12) 0.001(8) -0.015(11)
C3 0.014(2) 0.039(3) 0.017(3) 0.008(2) -0.003(2) 0.004(2)
C4 0.013(2) 0.038(2) 0.016(2) 0.007(2) -0.0028(19) 0.004(2)
C5 0.014(2) 0.039(2) 0.016(2) 0.0073(19) -0.0028(19) 0.004(2)
C6 0.014(2) 0.039(3) 0.016(3) 0.008(2) -0.003(2) 0.004(2)
C7 0.014(3) 0.039(3) 0.017(3) 0.008(2) -0.003(2) 0.004(2)
C8 0.102(16) 0.069(14) 0.058(12) -0.035(11) 0.001(12) -0.018(13)
C9 0.15(2) 0.08(2) 0.10(2) -0.03(2) 0.01(2) 0.00(2)

loop_
_atom_type_symbol
_atom_type_description
_atom_type_scat_dispersion_real
_atom_type_scat_dispersion_imag
_atom_type_scat_source
C C 0.0000 0.0000 'International Tables Vol C Tables 4.2.6.8 and 6.1.1.4'
H H 0.0000 0.0000 'International Tables Vol C Tables 4.2.6.8 and 6.1.1.4'
O O 0.0000 0.0000 'International Tables Vol C Tables 4.2.6.8 and 6.1.1.4'
Bi Bi 0.0000 0.0000 'International Tables Vol C Tables 4.2.6.8 and 6.1.1.4'

loop_
_geom_angle_atom_site_label_1
_geom_angle_atom_site_label_2
_geom_angle_atom_site_label_3
_geom_angle
_geom_angle_site_symmetry_1
_geom_angle_site_symmetry_3
_geom_angle_publ_flag
O3 Bi1 O1 85.1(8) . 2_554 ?
O3 Bi1 O4 72.8(6) . . ?
O1 Bi1 O4 97.0(8) 2_554 . ?
O3 Bi1 O4 68.9(5) . 4_456 ?
O1 Bi1 O4 80.7(7) 2_554 4_456 ?
O4 Bi1 O4 141.6(4) . 4_456 ?
O3 Bi1 O6 74.8(8) . . ?
O1 Bi1 O6 156.7(8) 2_554 . ?
O4 Bi1 O6 88.1(8) . . ?
O4 Bi1 O6 81.3(7) 4_456 . ?
C1 O1 Bi1 125.8(18) . 2 ?
C4 O3 Bi1 120.9(11) . . ?
C5 O4 Bi1 107.7(11) . . ?
C5 O4 Bi1 132.4(11) . 4_556 ?
Bi1 O4 Bi1 115.3(6) . 4_556 ?
C6 O5 H5 109.5 . . ?
C8 O6 Bi1 126.3(19) . . ?
C8 O6 H6 116.8 . . ?
Bi1 O6 H6 116.8 . . ?
O2 C1 O1 123(2) . . ?
O2 C1 C2 118(2) . . ?
O1 C1 C2 119(2) . . ?
C3 C2 C7 118(2) . . ?
C3 C2 C1 122.3(19) . . ?
C7 C2 C1 119(2) . . ?
C4 C3 C2 124.4(19) . . ?
C4 C3 H3 117.8 . . ?
C2 C3 H3 117.8 . . ?
C5 C4 C3 120.5(19) . . ?
C5 C4 O3 113.6(18) . . ?
C3 C4 O3 125.8(16) . . ?
C4 C5 O4 122.5(18) . . ?
C4 C5 C6 120.6(19) . . ?
O4 C5 C6 116.6(15) . . ?
O5 C6 C7 123.8(16) . . ?
O5 C6 C5 120.4(16) . . ?
C7 C6 C5 115.7(16) . . ?
C2 C7 C6 120.2(19) . . ?
C2 C7 H7 119.9 . . ?
C6 C7 H7 119.9 . . ?
O6 C8 C9 111(3) . . ?
O6 C8 H8A 109.4 . . ?
C9 C8 H8A 109.4 . . ?
O6 C8 H8B 109.4 . . ?
C9 C8 H8B 109.4 . . ?
H8A C8 H8B 108.0 . . ?
C8 C9 H9A 109.5 . . ?
C8 C9 H9B 109.5 . . ?
H9A C9 H9B 109.5 . . ?
C8 C9 H9C 109.5 . . ?
H9A C9 H9C 109.5 . . ?
H9B C9 H9C 109.5 . . ?

loop_
_geom_bond_atom_site_label_1
_geom_bond_atom_site_label_2
_geom_bond_distance
_geom_bond_site_symmetry_2
_geom_bond_publ_flag
Bi1 O3 2.184(16) . ?
Bi1 O1 2.28(2) 2_554 ?
Bi1 O4 2.429(16) . ?
Bi1 O4 2.501(18) 4_456 ?
Bi1 O6 2.65(2) . ?
O1 C1 1.36(3) . ?
O2 C1 1.34(3) . ?
O3 C4 1.43(2) . ?
O4 C5 1.44(2) . ?
O5 C6 1.35(3) . ?
O5 H5 0.8200 . ?
O6 C8 1.47(4) . ?
O6 H6 0.9300 . ?
C1 C2 1.54(3) . ?
C2 C3 1.41(3) . ?
C2 C7 1.45(3) . ?
C3 C4 1.40(3) . ?
C3 H3 0.9300 . ?
C4 C5 1.39(2) . ?
C5 C6 1.52(3) . ?
C6 C7 1.50(3) . ?
C7 H7 0.9300 . ?
C8 C9 1.51(5) . ?
C8 H8A 0.9700 . ?
C8 H8B 0.9700 . ?
C9 H9A 0.9600 . ?
C9 H9B 0.9600 . ?
C9 H9C 0.9600 . ?
